data_1526652
loop_
_publ_author_name
'Kitano, A.'
'Yamanaka, S.'
'Moriguchi, K.'
'Munetoh, S.'
'Yonemura, M.'
'Fukuoka, H.'
'Shintani, A.'
'Takata, M.'
'Nishibori, E.'
'Sakata, M.'

_publ_section_title
;
 Structural properties and thermodynamic stability of Ba-doped silicon
 type-I clathrates synthesized under high pressure
;
_journal_name_full 'Physical Review, Serie 3. B - Condensed Matter (18,1978-)'
_journal_page_first 0452061
_journal_page_last 0452069
_journal_volume 64
_journal_year 2001
_chemical_formula_sum 'Ba Si'
_space_group_IT_number 63
_symmetry_space_group_name_Hall '-C 2c 2'
_symmetry_space_group_name_H-M 'C m c m'
_cell_angle_alpha 90
_cell_angle_beta 90
_cell_angle_gamma 90
_cell_formula_units_Z 4
_cell_length_a 4.951
_cell_length_b 11.787
_cell_length_c 4.019
_cell_volume 234.539
_citation_journal_id_ASTM PRBMDO
_cod_data_source_file Kitano_PRBMDO_2001_1898.cif
_cod_data_source_block Ba1Si1
_cod_original_cell_volume 234.5385
_cod_original_formula_sum 'Ba1 Si1'
_cod_database_code 1526652

loop_
_symmetry_equiv_pos_as_xyz
x,y,z
-x,-y,z+1/2
x,-y,-z
-x,y,-z+1/2
-x,-y,-z
x,y,-z-1/2
-x,y,z
x,-y,z-1/2
x+1/2,y+1/2,z
-x+1/2,-y+1/2,z+1/2
x+1/2,-y+1/2,-z
-x+1/2,y+1/2,-z+1/2
-x+1/2,-y+1/2,-z
x+1/2,y+1/2,-z-1/2
-x+1/2,y+1/2,z
x+1/2,-y+1/2,z-1/2

loop_
_atom_site_label
_atom_site_type_symbol
_atom_site_fract_x
_atom_site_fract_y
_atom_site_fract_z
_atom_site_occupancy
_atom_site_U_iso_or_equiv
Si1 Si 0 0.558 0.75 1 0.0
Ba1 Ba 0 0.858 0.75 1 0.0
